data_2240121
loop_
_publ_author_name
'Vimala, G.'
'Govindaraj, J.'
'Haribabu, J.'
'Karvembu, R.'
'SubbiahPandi, A.'

_publ_section_title
;
 Crystal structure of
 (2<i>E</i>)-<i>N</i>-methyl-2-(2-oxo-1,2-dihydroacenaphthylen-1-ylidene)hydrazinecarbothioamide
;
_journal_coeditor_code SU2796
_journal_issue 11
_journal_name_full 'Acta Crystallographica Section E'
_journal_page_first 415
_journal_page_last 417
_journal_paper_doi 10.1107/S1600536814023216
_journal_volume 70
_journal_year 2014
_chemical_formula_iupac 'C14 H11 N3 O S'
_chemical_formula_moiety 'C14 H11 N3 O S'
_chemical_formula_sum 'C14 H11 N3 O S'
_chemical_formula_weight 269.33
_chemical_name_systematic (2<i>E</i>)-<i>N</i>-Methyl-2-(2-oxo-1,2-dihydroacenaphthylen-1-ylidene)hydrazinecarbothioamide
_space_group_IT_number 19
_symmetry_cell_setting orthorhombic
_symmetry_space_group_name_Hall 'P 2ac 2ab'
_symmetry_space_group_name_H-M 'P 21 21 21'
_atom_sites_solution_hydrogens geom
_atom_sites_solution_primary direct
_atom_sites_solution_secondary difmap
_audit_creation_method SHELXL-97
_cell_angle_alpha 90.00
_cell_angle_beta 90.00
_cell_angle_gamma 90.00
_cell_formula_units_Z 4
_cell_length_a 6.1110(6)
_cell_length_b 10.0547(11)
_cell_length_c 21.497(2)
_cell_measurement_temperature 293(2)
_cell_volume 1320.9(2)
_computing_cell_refinement
;
<i>SAINT</i> (Bruker, 2008)
;
_computing_data_collection
;
<i>APEX2</i> (Bruker, 2008)
;
_computing_data_reduction
;
<i>SAINT</i> (Bruker, 2008)
;
_computing_molecular_graphics
;
<i>ORTEP-3 for Windows</i> (Farrugia, 2012) and PLATON (Spek,
2009)
;
_computing_publication_material
;
<i>SHELXL97</i> (Sheldrick, 2008) and <i>PLATON</i> (Spek,
2009)
;
_computing_structure_refinement
;
<i>SHELXL97</i> (Sheldrick, 2008)
;
_computing_structure_solution
;
<i>SHELXS97</i> (Sheldrick, 2008)
;
_diffrn_ambient_temperature 293(2)
_diffrn_measured_fraction_theta_full 0.999
_diffrn_measured_fraction_theta_max 0.963
_diffrn_measurement_device_type 'Bruker SMART APEXII CCD'
_diffrn_measurement_method '\w and \f scans'
_diffrn_radiation_monochromator graphite
_diffrn_radiation_source 'fine-focus sealed tube'
_diffrn_radiation_type MoK\a
_diffrn_radiation_wavelength 0.71073
_diffrn_reflns_av_R_equivalents 0.0300
_diffrn_reflns_av_sigmaI/netI 0.0248
_diffrn_reflns_limit_h_max 8
_diffrn_reflns_limit_h_min -8
_diffrn_reflns_limit_k_max 14
_diffrn_reflns_limit_k_min -13
_diffrn_reflns_limit_l_max 29
_diffrn_reflns_limit_l_min -29
_diffrn_reflns_number 23135
_diffrn_reflns_theta_full 25.00
_diffrn_reflns_theta_max 30.23
_diffrn_reflns_theta_min 2.24
_exptl_absorpt_coefficient_mu 0.240
_exptl_absorpt_correction_T_max 0.954
_exptl_absorpt_correction_T_min 0.932
_exptl_absorpt_correction_type multi-scan
_exptl_absorpt_process_details
;
(<i>SADABS</i>; Bruker, 2008)
;
_exptl_crystal_colour Yellow
_exptl_crystal_density_diffrn 1.354
_exptl_crystal_density_method 'not measured'
_exptl_crystal_description Block
_exptl_crystal_F_000 560
_exptl_crystal_size_max 0.30
_exptl_crystal_size_mid 0.25
_exptl_crystal_size_min 0.20
_refine_diff_density_max 0.185
_refine_diff_density_min -0.213
_refine_ls_abs_structure_details
;
Flack (1983); Friedel pairs
;
_refine_ls_abs_structure_Flack -0.02(8)
_refine_ls_extinction_method none
_refine_ls_goodness_of_fit_ref 0.986
_refine_ls_hydrogen_treatment constr
_refine_ls_matrix_type full
_refine_ls_number_parameters 173
_refine_ls_number_reflns 3941
_refine_ls_number_restraints 0
_refine_ls_restrained_S_all 0.986
_refine_ls_R_factor_all 0.0547
_refine_ls_R_factor_gt 0.0354
_refine_ls_shift/su_max 0.001
_refine_ls_shift/su_mean 0.000
_refine_ls_structure_factor_coef Fsqd
_refine_ls_weighting_details 'calc w=1/[\s^2^(Fo^2^)+(0.0532P)^2^+0.2048P] where P=(Fo^2^+2Fc^2^)/3'
_refine_ls_weighting_scheme calc
_refine_ls_wR_factor_gt 0.0877
_refine_ls_wR_factor_ref 0.0997
_reflns_number_gt 2929
_reflns_number_total 3941
_reflns_threshold_expression >2sigma(I)
_cod_data_source_file su2796sup1.cif
_cod_data_source_block I
_cod_original_cell_volume 1320.8(2)
_cod_database_code 2240121
_cod_database_fobs_code 2240121

loop_
_symmetry_equiv_pos_as_xyz
'x, y, z'
'-x+1/2, -y, z+1/2'
'x+1/2, -y+1/2, -z'
'-x, y+1/2, -z+1/2'

loop_
_atom_site_type_symbol
_atom_site_label
_atom_site_fract_x
_atom_site_fract_y
_atom_site_fract_z
_atom_site_U_iso_or_equiv
_atom_site_adp_type
_atom_site_calc_flag
_atom_site_refinement_flags
_atom_site_occupancy
_atom_site_symmetry_multiplicity
S S1 0.25692(8) 0.16757(4) 0.21243(2) 0.04960(13) Uani d . 1 1
N N1 0.7542(2) -0.05741(12) 0.17414(6) 0.0365(3) Uani d . 1 1
C C6 1.2232(3) -0.09719(15) 0.07905(7) 0.0371(3) Uani d . 1 1
O O1 0.8428(2) 0.16301(14) 0.08374(6) 0.0550(4) Uani d . 1 1
N N2 0.6084(2) 0.04380(14) 0.17558(7) 0.0416(3) Uani d . 1 1
H H2 0.6259 0.1109 0.1513 0.050 Uiso calc R 1 1
C C7 1.0847(3) -0.14650(15) 0.12619(7) 0.0342(3) Uani d . 1 1
C C13 0.4342(3) 0.04074(16) 0.21510(8) 0.0380(3) Uani d . 1 1
N N3 0.4208(2) -0.06205(15) 0.25248(7) 0.0445(3) Uani d . 1 1
H H3 0.5225 -0.1210 0.2506 0.053 Uiso calc R 1 1
C C12 0.9103(3) -0.04864(16) 0.13442(7) 0.0350(3) Uani d . 1 1
C C5 1.1533(3) 0.02565(17) 0.05510(8) 0.0425(4) Uani d . 1 1
C C11 0.9539(3) 0.06370(17) 0.08912(8) 0.0403(4) Uani d . 1 1
C C8 1.1346(3) -0.26514(17) 0.15336(8) 0.0416(4) Uani d . 1 1
H H8 1.0445 -0.3015 0.1838 0.050 Uiso calc R 1 1
C C9 1.3268(3) -0.3313(2) 0.13404(9) 0.0492(4) Uani d . 1 1
H H9 1.3632 -0.4114 0.1530 0.059 Uiso calc R 1 1
C C14 0.2450(4) -0.0824(2) 0.29673(10) 0.0634(5) Uani d . 1 1
H H14A 0.2421 -0.0099 0.3258 0.095 Uiso calc R 1 1
H H14B 0.2686 -0.1642 0.3187 0.095 Uiso calc R 1 1
H H14C 0.1080 -0.0866 0.2750 0.095 Uiso calc R 1 1
C C1 1.4122(3) -0.16161(19) 0.05877(8) 0.0435(4) Uani d . 1 1
C C2 1.5292(4) -0.0968(2) 0.01114(10) 0.0604(6) Uani d . 1 1
H H2A 1.6559 -0.1356 -0.0045 0.072 Uiso calc R 1 1
C C4 1.2699(4) 0.0860(2) 0.00894(9) 0.0578(5) Uani d . 1 1
H H4 1.2252 0.1668 -0.0078 0.069 Uiso calc R 1 1
C C3 1.4596(4) 0.0221(2) -0.01250(11) 0.0671(6) Uani d . 1 1
H H3A 1.5408 0.0621 -0.0439 0.080 Uiso calc R 1 1
C C10 1.4618(3) -0.2829(2) 0.08867(9) 0.0505(5) Uani d . 1 1
H H10 1.5867 -0.3300 0.0775 0.061 Uiso calc R 1 1

loop_
_atom_site_aniso_label
_atom_site_aniso_U_11
_atom_site_aniso_U_22
_atom_site_aniso_U_33
_atom_site_aniso_U_12
_atom_site_aniso_U_13
_atom_site_aniso_U_23
S1 0.0421(2) 0.0413(2) 0.0654(3) 0.0080(2) 0.0033(2) -0.01024(19)
N1 0.0345(6) 0.0331(6) 0.0420(7) 0.0008(6) 0.0020(7) -0.0007(5)
C6 0.0373(9) 0.0370(8) 0.0369(8) -0.0031(7) -0.0004(7) -0.0047(6)
O1 0.0621(8) 0.0423(7) 0.0605(8) 0.0123(7) 0.0046(7) 0.0140(6)
N2 0.0397(7) 0.0361(7) 0.0488(8) 0.0054(6) 0.0055(7) 0.0043(6)
C7 0.0353(8) 0.0338(8) 0.0336(7) 0.0004(6) -0.0001(6) -0.0013(6)
C13 0.0337(8) 0.0365(8) 0.0438(8) -0.0028(6) 0.0001(7) -0.0089(7)
N3 0.0401(8) 0.0406(7) 0.0528(8) 0.0015(6) 0.0077(7) -0.0009(7)
C12 0.0356(8) 0.0326(7) 0.0368(7) 0.0007(6) -0.0014(7) 0.0021(6)
C5 0.0498(10) 0.0395(9) 0.0381(8) -0.0029(8) 0.0047(8) -0.0009(7)
C11 0.0436(9) 0.0357(8) 0.0415(8) -0.0005(7) -0.0003(7) 0.0040(7)
C8 0.0454(10) 0.0386(9) 0.0407(9) 0.0029(8) 0.0000(8) 0.0019(7)
C9 0.0523(10) 0.0432(9) 0.0521(10) 0.0129(9) -0.0088(8) -0.0013(8)
C14 0.0583(12) 0.0610(12) 0.0707(13) -0.0037(11) 0.0226(12) 0.0021(9)
C1 0.0388(9) 0.0476(9) 0.0441(9) -0.0044(8) 0.0042(7) -0.0129(8)
C2 0.0513(12) 0.0702(14) 0.0596(12) -0.0090(10) 0.0196(10) -0.0180(10)
C4 0.0742(14) 0.0496(10) 0.0495(10) -0.0103(11) 0.0164(11) 0.0068(8)
C3 0.0747(16) 0.0684(15) 0.0581(12) -0.0179(12) 0.0285(12) -0.0009(10)
C10 0.0397(10) 0.0547(11) 0.0572(11) 0.0100(8) -0.0044(8) -0.0157(9)

loop_
_atom_type_symbol
_atom_type_description
_atom_type_scat_dispersion_real
_atom_type_scat_dispersion_imag
_atom_type_scat_source
C C 0.0033 0.0016 'International Tables Vol C Tables 4.2.6.8 and 6.1.1.4'
H H 0.0000 0.0000 'International Tables Vol C Tables 4.2.6.8 and 6.1.1.4'
N N 0.0061 0.0033 'International Tables Vol C Tables 4.2.6.8 and 6.1.1.4'
O O 0.0106 0.0060 'International Tables Vol C Tables 4.2.6.8 and 6.1.1.4'
S S 0.1246 0.1234 'International Tables Vol C Tables 4.2.6.8 and 6.1.1.4'

loop_
_geom_angle_atom_site_label_1
_geom_angle_atom_site_label_2
_geom_angle_atom_site_label_3
_geom_angle
C12 N1 N2 116.93(13)
C1 C6 C5 123.08(16)
C1 C6 C7 123.95(16)
C5 C6 C7 112.96(15)
N1 N2 C13 120.78(14)
N1 N2 H2 119.6
C13 N2 H2 119.6
C8 C7 C6 118.78(16)
C8 C7 C12 134.48(16)
C6 C7 C12 106.73(13)
N3 C13 N2 116.67(15)
N3 C13 S1 125.49(13)
N2 C13 S1 117.84(13)
C13 N3 C14 124.05(16)
C13 N3 H3 118.0
C14 N3 H3 118.0
N1 C12 C7 125.20(14)
N1 C12 C11 127.56(15)
C7 C12 C11 107.22(14)
C4 C5 C6 119.92(18)
C4 C5 C11 132.73(18)
C6 C5 C11 107.34(15)
O1 C11 C5 129.05(16)
O1 C11 C12 125.21(16)
C5 C11 C12 105.74(14)
C7 C8 C9 118.19(17)
C7 C8 H8 120.9
C9 C8 H8 120.9
C10 C9 C8 122.95(18)
C10 C9 H9 118.5
C8 C9 H9 118.5
N3 C14 H14A 109.5
N3 C14 H14B 109.5
H14A C14 H14B 109.5
N3 C14 H14C 109.5
H14A C14 H14C 109.5
H14B C14 H14C 109.5
C6 C1 C2 115.65(19)
C6 C1 C10 115.92(16)
C2 C1 C10 128.43(18)
C3 C2 C1 121.1(2)
C3 C2 H2A 119.4
C1 C2 H2A 119.4
C5 C4 C3 117.9(2)
C5 C4 H4 121.1
C3 C4 H4 121.1
C2 C3 C4 122.4(2)
C2 C3 H3A 118.8
C4 C3 H3A 118.8
C9 C10 C1 120.19(17)
C9 C10 H10 119.9
C1 C10 H10 119.9

loop_
_geom_bond_atom_site_label_1
_geom_bond_atom_site_label_2
_geom_bond_distance
S1 C13 1.6744(17)
N1 C12 1.283(2)
N1 N2 1.3528(19)
C6 C1 1.394(2)
C6 C5 1.405(2)
C6 C7 1.410(2)
O1 C11 1.213(2)
N2 C13 1.362(2)
N2 H2 0.8600
C7 C8 1.363(2)
C7 C12 1.461(2)
C13 N3 1.312(2)
N3 C14 1.449(2)
N3 H3 0.8600
C12 C11 1.515(2)
C5 C4 1.364(3)
C5 C11 1.472(3)
C8 C9 1.412(2)
C8 H8 0.9300
C9 C10 1.367(3)
C9 H9 0.9300
C14 H14A 0.9600
C14 H14B 0.9600
C14 H14C 0.9600
C1 C2 1.409(3)
C1 C10 1.411(3)
C2 C3 1.367(3)
C2 H2A 0.9300
C4 C3 1.403(3)
C4 H4 0.9300
C3 H3A 0.9300
C10 H10 0.9300

loop_
_geom_hbond_atom_site_label_D
_geom_hbond_atom_site_label_H
_geom_hbond_atom_site_label_A
_geom_hbond_site_symmetry_A
_geom_hbond_distance_DH
_geom_hbond_distance_HA
_geom_hbond_distance_DA
_geom_hbond_angle_DHA
N2 H2 O1 . 0.86 2.03 2.7178(19) 136
N3 H3 N1 . 0.86 2.26 2.6437(19) 107
N3 H3 S1 4_645 0.86 2.64 3.4407(15) 156
C4 H4 O1 3_555 0.93 2.47 3.246(2) 141
C2 H2A Cg 3_545 0.93 2.76 3.502(2) 137

loop_
_geom_torsion_atom_site_label_1
_geom_torsion_atom_site_label_2
_geom_torsion_atom_site_label_3
_geom_torsion_atom_site_label_4
_geom_torsion
C12 N1 N2 C13 178.14(14)
C1 C6 C7 C8 -1.1(2)
C5 C6 C7 C8 -179.95(15)
C1 C6 C7 C12 178.56(15)
C5 C6 C7 C12 -0.34(19)
N1 N2 C13 N3 2.3(2)
N1 N2 C13 S1 -178.08(12)
N2 C13 N3 C14 -179.01(17)
S1 C13 N3 C14 1.4(3)
N2 N1 C12 C7 179.26(15)
N2 N1 C12 C11 1.1(2)
C8 C7 C12 N1 0.8(3)
C6 C7 C12 N1 -178.75(15)
C8 C7 C12 C11 179.24(18)
C6 C7 C12 C11 -0.29(17)
C1 C6 C5 C4 1.4(3)
C7 C6 C5 C4 -179.72(17)
C1 C6 C5 C11 -178.08(15)
C7 C6 C5 C11 0.83(19)
C4 C5 C11 O1 -0.5(4)
C6 C5 C11 O1 178.88(19)
C4 C5 C11 C12 179.7(2)
C6 C5 C11 C12 -0.95(18)
N1 C12 C11 O1 -0.7(3)
C7 C12 C11 O1 -179.08(17)
N1 C12 C11 C5 179.18(16)
C7 C12 C11 C5 0.76(18)
C6 C7 C8 C9 1.7(2)
C12 C7 C8 C9 -177.74(17)
C7 C8 C9 C10 -1.3(3)
C5 C6 C1 C2 -1.3(2)
C7 C6 C1 C2 179.96(16)
C5 C6 C1 C10 178.58(16)
C7 C6 C1 C10 -0.2(2)
C6 C1 C2 C3 0.6(3)
C10 C1 C2 C3 -179.2(2)
C6 C5 C4 C3 -0.7(3)
C11 C5 C4 C3 178.57(19)
C1 C2 C3 C4 0.0(4)
C5 C4 C3 C2 0.1(3)
C8 C9 C10 C1 0.0(3)
C6 C1 C10 C9 0.7(2)
C2 C1 C10 C9 -179.5(2)
